data_7242326
loop_
_publ_author_name
'Wang, Xiu-Li'
'Cui, Zi-Wei'
'Lin, Hong-Yan'
'Chang, Zhi-Han'

_publ_section_title
;
 The rational design of four multifunctional octamolybdate-based complexes
 for detecting different ions and removing organic dyes from aqueous
 solution
;
_journal_issue 10
_journal_name_full CrystEngComm
_journal_page_first 2113
_journal_page_last 2121
_journal_paper_doi 10.1039/D1CE00009H
_journal_volume 23
_journal_year 2021
_chemical_formula_moiety 'Mo8 O26, C14 H20 Cu N6 O4, 4(H2 O)'
_chemical_formula_sum 'C14 H28 Cu Mo8 N6 O34'
_chemical_formula_weight 1655.48
_space_group_crystal_system triclinic
_space_group_IT_number 2
_space_group_name_Hall '-P 1'
_space_group_name_H-M_alt 'P -1'
_atom_sites_solution_hydrogens mixed
_atom_sites_solution_primary dual
_audit_creation_date 2021-01-20
_audit_creation_method
;
Olex2 1.3-alpha
(compiled 2020.11.12 svn.r5f609507 for OlexSys, GUI svn.r6226)
;
_audit_update_record
;
2021-01-26 deposited with the CCDC.	2021-01-28 downloaded from the CCDC.
;
_cell_angle_alpha 103.573(2)
_cell_angle_beta 94.473(2)
_cell_angle_gamma 94.334(2)
_cell_formula_units_Z 1
_cell_length_a 8.6017(9)
_cell_length_b 10.1464(12)
_cell_length_c 11.7076(12)
_cell_measurement_reflns_used 745
_cell_measurement_temperature 296.15
_cell_measurement_theta_max 25.127
_cell_measurement_theta_min 1.628
_cell_volume 985.58(19)
_computing_cell_refinement 'SAINT+ Ver. 2016.5-0 (Bruker-AXS, 2016)'
_computing_data_collection 'APEX3 Ver. 2016.5-0 (Bruker-AXS, 2016)'
_computing_data_reduction 'SAINT+ Ver. 2016.5-0 (Bruker-AXS, 2016)'
_computing_molecular_graphics 'OLEX2 (Dolomanov et al., 2009)'
_computing_publication_material 'OLEX2 (Dolomanov et al., 2009)'
_computing_structure_refinement 'XL (Sheldrick, 2015b)'
_computing_structure_solution 'XT (Sheldrick, 2015a)'
_diffrn_ambient_temperature 296.15
_diffrn_detector 'charge-coupled device (CCD) area detector'
_diffrn_detector_area_resol_mean 7.9
_diffrn_detector_type 'Bruker APEX II'
_diffrn_measured_fraction_theta_full 1.000
_diffrn_measured_fraction_theta_max 0.993
_diffrn_measurement_device 'three-circle diffractometer'
_diffrn_measurement_device_type 'Bruker APEX II Quazar'
_diffrn_measurement_method '0.5\% \w and 0.5\% \f scans'
_diffrn_radiation_collimation 'focusing mirrors'
_diffrn_radiation_detector 'Bruker APEX II'
_diffrn_radiation_monochromator 'mirror optics'
_diffrn_radiation_probe x-ray
_diffrn_radiation_type 'Mo K\a'
_diffrn_radiation_wavelength 0.71073
_diffrn_radiation_xray_symbol K-L~3~
_diffrn_reflns_av_R_equivalents 0.0494
_diffrn_reflns_av_unetI/netI 0.1325
_diffrn_reflns_Laue_measured_fraction_full 1.000
_diffrn_reflns_Laue_measured_fraction_max 0.993
_diffrn_reflns_limit_h_max 10
_diffrn_reflns_limit_h_min -11
_diffrn_reflns_limit_k_max 13
_diffrn_reflns_limit_k_min -9
_diffrn_reflns_limit_l_max 11
_diffrn_reflns_limit_l_min -15
_diffrn_reflns_number 7385
_diffrn_reflns_point_group_measured_fraction_full 1.000
_diffrn_reflns_point_group_measured_fraction_max 0.993
_diffrn_reflns_theta_full 25.242
_diffrn_reflns_theta_max 28.453
_diffrn_reflns_theta_min 1.798
_diffrn_source 'microfocus sealed X-ray tube'
_diffrn_source_current 30.0
_diffrn_source_power 1.2
_diffrn_source_type 'Incoatec I\ms'
_diffrn_source_voltage 40.0
_diffrn_standards_number 0
_exptl_absorpt_coefficient_mu 3.103
_exptl_absorpt_correction_T_max 0.87
_exptl_absorpt_correction_T_min 0.86
_exptl_absorpt_correction_type multi-scan
_exptl_absorpt_process_details
;
SADABS-2016/2 (Krause et al., 2015) was used for absorption correction.
;
_exptl_crystal_colour green
_exptl_crystal_colour_primary green
_exptl_crystal_density_diffrn 2.789
_exptl_crystal_density_method 'not measured'
_exptl_crystal_description block
_exptl_crystal_F_000 791
_exptl_crystal_size_max 0.24
_exptl_crystal_size_mid 0.22
_exptl_crystal_size_min 0.2
_refine_diff_density_max 2.265
_refine_diff_density_min -1.388
_refine_diff_density_rms 0.244
_refine_ls_extinction_method none
_refine_ls_goodness_of_fit_ref 0.917
_refine_ls_hydrogen_treatment constr
_refine_ls_matrix_type full
_refine_ls_number_parameters 295
_refine_ls_number_reflns 4940
_refine_ls_number_restraints 7
_refine_ls_restrained_S_all 0.916
_refine_ls_R_factor_all 0.1325
_refine_ls_R_factor_gt 0.0522
_refine_ls_shift/su_max 0.001
_refine_ls_shift/su_mean 0.000
_refine_ls_structure_factor_coef Fsqd
_refine_ls_weighting_details 'w=1/[\s^2^(Fo^2^)+(0.0357P)^2^] where P=(Fo^2^+2Fc^2^)/3'
_refine_ls_weighting_scheme calc
_refine_ls_wR_factor_gt 0.0893
_refine_ls_wR_factor_ref 0.1144
_reflns_Friedel_coverage 0.000
_reflns_number_gt 2522
_reflns_number_total 4940
_reflns_threshold_expression 'I > 2\s(I)'
_cod_data_source_file d1ce00009h2.cif
_cod_data_source_block 1_CCDC2
_cod_depositor_comments 'Adding full bibliography for 7242324--7242327.cif.'
_cod_database_code 7242326
_shelx_shelxl_version_number 2018/3
_shelx_space_group_comment
;
The symmetry employed for this shelxl refinement is uniquely defined
by the following loop, which should always be used as a source of
symmetry information in preference to the above space-group names.
They are only intended as comments.
;
_olex2_refinement_description
;
1. Fixed Uiso
 At 1.2 times of:
  All C(H) groups, All C(H,H) groups, All N(H) groups
 At 1.5 times of:
  All O(H,H) groups
2. Restrained distances
 H2WA-H1WB
 2.2 with sigma of 0.04
3. Uiso/Uaniso restraints and constraints
Uanis(C8) \\sim Ueq: with sigma of 0.005 and sigma for terminal atoms of 0.01
4.a Free rotating group:
 O2W(H2WA,H2WB), O3W(H3WA,H3WB), O1W(H1WA,H1WB)
4.b Secondary CH2 refined with riding coordinates:
 C1(H1A,H1B), C2(H2A,H2B)
4.c Aromatic/amide H refined with riding coordinates:
 N4(H4), C6(H6), C4(H4A), C7(H7)
;
_olex2_submission_special_instructions 'No special instructions were received'

loop_
_space_group_symop_operation_xyz
'x, y, z'
'-x, -y, -z'

loop_
_atom_site_label
_atom_site_type_symbol
_atom_site_fract_x
_atom_site_fract_y
_atom_site_fract_z
_atom_site_U_iso_or_equiv
_atom_site_adp_type
_atom_site_occupancy
_atom_site_site_symmetry_order
_atom_site_calc_flag
_atom_site_refinement_flags_posn
_atom_site_refinement_flags_adp
_atom_site_refinement_flags_occupancy
_atom_site_disorder_assembly
_atom_site_disorder_group
Mo1 Mo 0.79143(9) 0.58047(8) 0.64310(7) 0.0201(2) Uani 1 1 d . . . . .
Mo5 Mo 0.62157(8) 0.43405(8) 0.38632(7) 0.0176(2) Uani 1 1 d . . . . .
Mo2 Mo 0.59185(9) 0.36651(9) 0.75488(8) 0.0248(2) Uani 1 1 d . . . . .
Mo4 Mo 0.42170(9) 0.21794(9) 0.49217(8) 0.0227(2) Uani 1 1 d . . . . .
Cu1 Cu 1.000000 1.000000 1.000000 0.0257(4) Uani 1 2 d S . P . .
O7 O 0.4334(6) 0.3063(6) 0.3589(5) 0.0191(14) Uani 1 1 d . . . . .
O15 O 0.7142(7) 0.5380(6) 0.7787(5) 0.0248(15) Uani 1 1 d . . . . .
O14 O 0.7394(6) 0.6017(6) 0.4799(5) 0.0199(14) Uani 1 1 d . . . . .
O1 O 0.9646(6) 0.8286(6) 1.0444(6) 0.0277(16) Uani 1 1 d . . . . .
O13 O 0.5791(6) 0.4212(6) 0.5635(5) 0.0207(15) Uani 1 1 d . . . . .
O5 O 0.5939(6) 0.4877(6) 0.2549(5) 0.0219(15) Uani 1 1 d . . . . .
O10 O 0.4213(7) 0.2451(6) 0.6589(6) 0.0274(16) Uani 1 1 d . . . . .
O6 O 0.7631(7) 0.3275(6) 0.3649(6) 0.0264(16) Uani 1 1 d . . . . .
O11 O 0.7375(7) 0.2625(7) 0.7251(6) 0.0347(18) Uani 1 1 d . . . . .
O12 O 0.9241(7) 0.4661(7) 0.6140(6) 0.0308(17) Uani 1 1 d . . . . .
O3 O 0.5751(7) 0.1245(6) 0.4641(7) 0.0341(19) Uani 1 1 d . . . . .
N3 N 0.4688(8) 0.8773(8) 0.8602(7) 0.0241(18) Uani 1 1 d . . . . .
N4 N 0.7748(8) 0.6670(7) 1.0553(7) 0.0211(18) Uani 1 1 d . . . . .
H4 H 0.678633 0.633817 1.037363 0.025 Uiso 1 1 calc R U . . .
O9 O 0.8974(7) 0.7325(7) 0.7039(6) 0.0323(18) Uani 1 1 d . . . . .
O2W O 1.1337(9) 1.0803(10) 0.6747(8) 0.055(2) Uani 1 1 d G . . . .
H2WA H 1.133689 1.043036 0.732553 0.083 Uiso 1 1 d DG U . . .
H2WB H 1.221601 1.128009 0.685555 0.083 Uiso 1 1 d G U . . .
O4 O 0.2567(7) 0.1088(7) 0.4447(7) 0.0358(19) Uani 1 1 d . . . . .
N1 N 0.7841(8) 0.9482(7) 0.9188(7) 0.0205(17) Uani 1 1 d . . . . .
O8 O 0.5523(7) 0.3660(8) 0.8953(6) 0.040(2) Uani 1 1 d . . . . .
C8 C 0.8227(10) 0.7764(9) 1.0210(8) 0.0163(19) Uani 1 1 d . U . . .
O3W O 0.9214(13) 1.1730(10) 0.5240(10) 0.074(3) Uani 1 1 d G . . . .
H3WA H 0.964226 1.098817 0.512200 0.112 Uiso 1 1 d G U . . .
H3WB H 0.943077 1.206728 0.466541 0.112 Uiso 1 1 d G U . . .
C5 C 0.7148(10) 0.8411(9) 0.9515(9) 0.020(2) Uani 1 1 d . . . . .
C6 C 0.7006(11) 1.0158(10) 0.8535(9) 0.027(2) Uani 1 1 d . . . . .
H6 H 0.748162 1.086419 0.826396 0.032 Uiso 1 1 calc R U . . .
C4 C 0.5558(11) 0.8074(9) 0.9217(8) 0.026(2) Uani 1 1 d . . . . .
H4A H 0.507267 0.734204 0.944876 0.031 Uiso 1 1 calc R U . . .
C7 C 0.5443(11) 0.9775(10) 0.8284(9) 0.029(2) Uani 1 1 d . . . . .
H7 H 0.486578 1.026460 0.785134 0.034 Uiso 1 1 calc R U . . .
C1 C 0.8814(11) 0.5987(10) 1.1239(9) 0.029(2) Uani 1 1 d . . . . .
H1A H 0.824720 0.566558 1.182131 0.035 Uiso 1 1 calc R U . . .
H1B H 0.967405 0.663873 1.165553 0.035 Uiso 1 1 calc R U . . .
C2 C 0.9462(11) 0.4794(9) 1.0442(9) 0.029(2) Uani 1 1 d . . . . .
H2A H 0.859368 0.416851 1.000293 0.035 Uiso 1 1 calc R U . . .
H2B H 1.004989 0.431428 1.092953 0.035 Uiso 1 1 calc R U . . .
O1W O 1.1390(7) 0.9034(7) 0.8317(6) 0.0341(18) Uani 1 1 d G . . . .
H1WA H 1.089386 0.832753 0.785745 0.051 Uiso 1 1 d G U . . .
H1WB H 1.234460 0.895814 0.819695 0.051 Uiso 1 1 d DG U . . .

loop_
_atom_site_aniso_label
_atom_site_aniso_U_11
_atom_site_aniso_U_22
_atom_site_aniso_U_33
_atom_site_aniso_U_23
_atom_site_aniso_U_13
_atom_site_aniso_U_12
Mo1 0.0151(4) 0.0250(5) 0.0198(5) 0.0058(4) 0.0001(3) -0.0003(4)
Mo5 0.0156(4) 0.0216(5) 0.0157(5) 0.0033(4) 0.0040(3) 0.0024(3)
Mo2 0.0209(5) 0.0345(6) 0.0232(5) 0.0160(4) 0.0015(4) 0.0013(4)
Mo4 0.0219(4) 0.0213(5) 0.0265(5) 0.0092(4) 0.0030(4) 0.0004(4)
Cu1 0.0181(8) 0.0269(10) 0.0347(11) 0.0156(8) -0.0024(7) -0.0019(7)
O7 0.019(3) 0.019(3) 0.019(4) 0.005(3) 0.003(3) 0.001(3)
O15 0.026(3) 0.031(4) 0.018(4) 0.010(3) -0.001(3) -0.004(3)
O14 0.019(3) 0.023(3) 0.018(4) 0.006(3) 0.002(3) -0.002(3)
O1 0.012(3) 0.031(4) 0.044(5) 0.018(3) -0.001(3) 0.001(3)
O13 0.015(3) 0.025(4) 0.020(4) 0.005(3) 0.000(3) -0.002(3)
O5 0.010(3) 0.035(4) 0.020(4) 0.005(3) 0.006(3) -0.002(3)
O10 0.029(4) 0.028(4) 0.030(4) 0.018(3) 0.004(3) -0.006(3)
O6 0.022(3) 0.027(4) 0.030(4) 0.004(3) 0.005(3) 0.010(3)
O11 0.027(4) 0.043(5) 0.044(5) 0.027(4) 0.001(3) 0.010(3)
O12 0.024(4) 0.042(4) 0.031(4) 0.013(4) 0.008(3) 0.008(3)
O3 0.023(4) 0.027(4) 0.058(6) 0.018(4) 0.007(4) 0.007(3)
N3 0.021(4) 0.033(5) 0.018(5) 0.007(4) -0.002(3) 0.002(4)
N4 0.015(4) 0.020(4) 0.030(5) 0.008(4) 0.002(3) 0.003(3)
O9 0.021(3) 0.033(4) 0.037(5) -0.001(3) -0.002(3) -0.002(3)
O2W 0.046(5) 0.078(7) 0.052(6) 0.039(5) 0.001(4) -0.003(5)
O4 0.030(4) 0.028(4) 0.047(5) 0.008(4) -0.003(3) -0.004(3)
N1 0.023(4) 0.020(4) 0.020(4) 0.007(3) 0.003(3) 0.001(3)
O8 0.028(4) 0.068(6) 0.033(5) 0.032(4) 0.001(3) 0.000(4)
C8 0.018(3) 0.017(4) 0.013(4) 0.000(3) 0.008(3) 0.003(3)
O3W 0.085(7) 0.055(7) 0.092(9) 0.028(6) 0.015(6) 0.023(6)
C5 0.016(5) 0.012(5) 0.032(6) 0.002(4) 0.007(4) 0.003(4)
C6 0.026(5) 0.028(6) 0.033(6) 0.022(5) 0.001(5) 0.006(4)
C4 0.032(6) 0.023(5) 0.017(5) -0.002(4) -0.010(4) -0.001(4)
C7 0.026(5) 0.035(6) 0.027(6) 0.010(5) -0.003(4) 0.010(5)
C1 0.028(5) 0.033(6) 0.034(6) 0.020(5) 0.004(5) 0.013(5)
C2 0.031(6) 0.023(5) 0.039(7) 0.016(5) 0.009(5) 0.007(5)
O1W 0.024(4) 0.037(4) 0.033(5) -0.008(3) 0.002(3) -0.001(3)

loop_
_atom_type_symbol
_atom_type_description
_atom_type_scat_dispersion_real
_atom_type_scat_dispersion_imag
_atom_type_scat_source
C C 0.0033 0.0016 'International Tables Vol C Tables 4.2.6.8 and 6.1.1.4'
H H 0.0000 0.0000 'International Tables Vol C Tables 4.2.6.8 and 6.1.1.4'
Cu Cu 0.3201 1.2651 'International Tables Vol C Tables 4.2.6.8 and 6.1.1.4'
Mo Mo -1.6832 0.6857 'International Tables Vol C Tables 4.2.6.8 and 6.1.1.4'
N N 0.0061 0.0033 'International Tables Vol C Tables 4.2.6.8 and 6.1.1.4'
O O 0.0106 0.0060 'International Tables Vol C Tables 4.2.6.8 and 6.1.1.4'

loop_
_geom_angle_atom_site_label_1
_geom_angle_atom_site_label_2
_geom_angle_atom_site_label_3
_geom_angle
_geom_angle_site_symmetry_1
_geom_angle_site_symmetry_3
_geom_angle_publ_flag
O7 Mo1 Mo5 78.81(15) 2_666 . ?
O15 Mo1 Mo5 119.72(18) . . ?
O15 Mo1 O7 82.8(2) . 2_666 ?
O15 Mo1 O14 146.5(2) . . ?
O15 Mo1 O13 77.2(2) . . ?
O14 Mo1 Mo5 35.27(17) . . ?
O14 Mo1 O7 71.7(2) . 2_666 ?
O14 Mo1 O13 74.4(2) . . ?
O13 Mo1 Mo5 42.51(16) . . ?
O13 Mo1 O7 71.4(2) . 2_666 ?
O12 Mo1 Mo5 86.1(2) . . ?
O12 Mo1 O7 164.0(3) . 2_666 ?
O12 Mo1 O15 100.5(3) . . ?
O12 Mo1 O14 98.8(3) . . ?
O12 Mo1 O13 93.8(3) . . ?
O12 Mo1 O9 105.5(3) . . ?
O9 Mo1 Mo5 135.1(3) . . ?
O9 Mo1 O7 89.1(2) . 2_666 ?
O9 Mo1 O15 101.0(3) . . ?
O9 Mo1 O14 99.9(3) . . ?
O9 Mo1 O13 160.5(3) . . ?
Mo1 Mo5 Mo4 91.29(3) . . ?
O7 Mo5 Mo1 123.89(18) . . ?
O7 Mo5 Mo4 35.38(18) . . ?
O7 Mo5 O14 148.9(2) . . ?
O7 Mo5 O13 77.1(2) . 2_666 ?
O7 Mo5 O13 77.5(2) . . ?
O14 Mo5 Mo1 36.10(18) . . ?
O14 Mo5 Mo4 125.07(18) . . ?
O14 Mo5 O13 78.9(2) . . ?
O14 Mo5 O13 77.6(2) . 2_666 ?
O13 Mo5 Mo1 46.45(15) . . ?
O13 Mo5 Mo1 85.81(14) 2_666 . ?
O13 Mo5 Mo4 86.22(15) 2_666 . ?
O13 Mo5 Mo4 46.13(15) . . ?
O13 Mo5 O13 75.5(2) . 2_666 ?
O5 Mo5 Mo1 132.7(2) . . ?
O5 Mo5 Mo4 132.29(18) . . ?
O5 Mo5 O7 96.9(3) . . ?
O5 Mo5 O14 96.6(3) . . ?
O5 Mo5 O13 156.4(2) . . ?
O5 Mo5 O13 80.8(2) . 2_666 ?
O6 Mo5 Mo1 90.1(2) . . ?
O6 Mo5 Mo4 89.3(2) . . ?
O6 Mo5 O7 101.6(3) . . ?
O6 Mo5 O14 101.6(3) . . ?
O6 Mo5 O13 173.9(3) . 2_666 ?
O6 Mo5 O13 98.3(3) . . ?
O6 Mo5 O5 105.3(3) . . ?
O15 Mo2 O13 74.3(2) . . ?
O15 Mo2 O5 77.4(2) . 2_666 ?
O15 Mo2 O10 145.3(3) . . ?
O5 Mo2 O13 70.5(2) 2_666 . ?
O10 Mo2 O13 74.2(2) . . ?
O10 Mo2 O5 78.6(2) . 2_666 ?
O11 Mo2 O15 98.5(3) . . ?
O11 Mo2 O13 94.1(3) . . ?
O11 Mo2 O5 164.6(3) . 2_666 ?
O11 Mo2 O10 97.9(3) . . ?
O11 Mo2 O8 105.7(3) . . ?
O8 Mo2 O15 101.7(3) . . ?
O8 Mo2 O13 160.2(3) . . ?
O8 Mo2 O5 89.8(3) . 2_666 ?
O8 Mo2 O10 103.0(3) . . ?
O7 Mo4 Mo5 34.83(16) . . ?
O7 Mo4 O14 71.2(2) . 2_666 ?
O7 Mo4 O13 73.4(2) . . ?
O14 Mo4 Mo5 79.32(14) 2_666 . ?
O13 Mo4 Mo5 42.32(16) . . ?
O13 Mo4 O14 71.4(2) . 2_666 ?
O10 Mo4 Mo5 119.77(18) . . ?
O10 Mo4 O7 146.0(3) . . ?
O10 Mo4 O14 83.3(2) . 2_666 ?
O10 Mo4 O13 77.5(2) . . ?
O3 Mo4 Mo5 84.0(2) . . ?
O3 Mo4 O7 96.9(3) . . ?
O3 Mo4 O14 163.0(3) . 2_666 ?
O3 Mo4 O13 93.8(3) . . ?
O3 Mo4 O10 102.2(3) . . ?
O3 Mo4 O4 106.5(3) . . ?
O4 Mo4 Mo5 135.4(3) . . ?
O4 Mo4 O7 100.6(3) . . ?
O4 Mo4 O14 88.0(3) . 2_666 ?
O4 Mo4 O13 159.5(3) . . ?
O4 Mo4 O10 100.6(3) . . ?
O1 Cu1 O1 180.0 2_777 . ?
O1 Cu1 N1 83.2(3) 2_777 2_777 ?
O1 Cu1 N1 96.8(3) 2_777 . ?
O1 Cu1 N1 83.2(3) . . ?
O1 Cu1 N1 96.8(3) . 2_777 ?
O1 Cu1 O1W 86.0(3) . 2_777 ?
O1 Cu1 O1W 86.0(3) 2_777 . ?
O1 Cu1 O1W 94.0(3) 2_777 2_777 ?
O1 Cu1 O1W 94.0(3) . . ?
N1 Cu1 N1 180.0(4) . 2_777 ?
N1 Cu1 O1W 83.1(3) . 2_777 ?
N1 Cu1 O1W 83.1(3) 2_777 . ?
N1 Cu1 O1W 96.9(3) . . ?
N1 Cu1 O1W 96.9(3) 2_777 2_777 ?
O1W Cu1 O1W 180.0 . 2_777 ?
Mo5 O7 Mo1 111.0(3) . 2_666 ?
Mo5 O7 Mo4 109.8(3) . . ?
Mo4 O7 Mo1 104.9(2) . 2_666 ?
Mo1 O15 Mo2 116.5(3) . . ?
Mo1 O14 Mo4 103.3(2) . 2_666 ?
Mo5 O14 Mo1 108.6(3) . . ?
Mo5 O14 Mo4 110.3(2) . 2_666 ?
C8 O1 Cu1 113.2(6) . . ?
Mo1 O13 Mo5 97.6(2) . 2_666 ?
Mo1 O13 Mo2 85.9(2) . . ?
Mo5 O13 Mo1 91.0(2) . . ?
Mo5 O13 Mo5 104.5(2) . 2_666 ?
Mo5 O13 Mo2 91.7(2) 2_666 . ?
Mo5 O13 Mo2 163.8(3) . . ?
Mo5 O13 Mo4 91.5(2) . . ?
Mo4 O13 Mo1 162.9(3) . . ?
Mo4 O13 Mo5 98.2(2) . 2_666 ?
Mo4 O13 Mo2 86.9(2) . . ?
Mo5 O5 Mo2 117.0(3) . 2_666 ?
Mo4 O10 Mo2 116.3(3) . . ?
C7 N3 C4 116.1(8) . . ?
C8 N4 H4 118.9 . . ?
C8 N4 C1 122.2(8) . . ?
C1 N4 H4 118.9 . . ?
H2WA O2W H2WB 104.5 . . ?
C5 N1 Cu1 110.8(6) . . ?
C6 N1 Cu1 128.4(6) . . ?
C6 N1 C5 120.1(8) . . ?
O1 C8 N4 121.2(8) . . ?
O1 C8 C5 117.7(8) . . ?
N4 C8 C5 121.1(8) . . ?
H3WA O3W H3WB 104.5 . . ?
N1 C5 C8 113.6(7) . . ?
N1 C5 C4 118.7(9) . . ?
C4 C5 C8 127.7(9) . . ?
N1 C6 H6 121.1 . . ?
N1 C6 C7 117.9(9) . . ?
C7 C6 H6 121.1 . . ?
N3 C4 C5 122.1(9) . . ?
N3 C4 H4A 119.0 . . ?
C5 C4 H4A 119.0 . . ?
N3 C7 C6 125.1(9) . . ?
N3 C7 H7 117.5 . . ?
C6 C7 H7 117.5 . . ?
N4 C1 H1A 109.4 . . ?
N4 C1 H1B 109.4 . . ?
N4 C1 C2 111.4(8) . . ?
H1A C1 H1B 108.0 . . ?
C2 C1 H1A 109.4 . . ?
C2 C1 H1B 109.4 . . ?
C1 C2 C2 114.0(10) . 2_767 ?
C1 C2 H2A 108.8 . . ?
C1 C2 H2B 108.8 . . ?
C2 C2 H2A 108.8 2_767 . ?
C2 C2 H2B 108.8 2_767 . ?
H2A C2 H2B 107.7 . . ?
Cu1 O1W H1WA 113.2 . . ?
Cu1 O1W H1WB 135.5 . . ?
H1WA O1W H1WB 104.5 . . ?

loop_
_geom_bond_atom_site_label_1
_geom_bond_atom_site_label_2
_geom_bond_distance
_geom_bond_site_symmetry_2
_geom_bond_publ_flag
Mo1 Mo5 3.2047(12) . ?
Mo1 O7 2.325(6) 2_666 ?
Mo1 O15 1.895(6) . ?
Mo1 O14 1.993(6) . ?
Mo1 O13 2.323(6) . ?
Mo1 O12 1.685(6) . ?
Mo1 O9 1.700(6) . ?
Mo5 Mo4 3.2153(13) . ?
Mo5 O7 1.952(5) . ?
Mo5 O14 1.953(6) . ?
Mo5 O13 2.370(6) 2_666 ?
Mo5 O13 2.166(6) . ?
Mo5 O5 1.754(6) . ?
Mo5 O6 1.683(6) . ?
Mo2 O15 1.914(6) . ?
Mo2 O13 2.428(6) . ?
Mo2 O5 2.272(6) 2_666 ?
Mo2 O10 1.937(6) . ?
Mo2 O11 1.703(7) . ?
Mo2 O8 1.706(7) . ?
Mo4 O7 1.979(6) . ?
Mo4 O14 2.356(6) 2_666 ?
Mo4 O13 2.319(6) . ?
Mo4 O10 1.907(7) . ?
Mo4 O3 1.691(6) . ?
Mo4 O4 1.703(6) . ?
Cu1 O1 1.938(6) 2_777 ?
Cu1 O1 1.938(6) . ?
Cu1 N1 1.993(7) 2_777 ?
Cu1 N1 1.993(7) . ?
Cu1 O1W 2.431(6) . ?
Cu1 O1W 2.431(6) 2_777 ?
O1 C8 1.276(9) . ?
N3 C4 1.348(11) . ?
N3 C7 1.308(12) . ?
N4 H4 0.8600 . ?
N4 C8 1.315(11) . ?
N4 C1 1.486(11) . ?
O2W H2WA 0.8502 . ?
O2W H2WB 0.8500 . ?
N1 C5 1.347(11) . ?
N1 C6 1.343(11) . ?
C8 C5 1.476(12) . ?
O3W H3WA 0.8503 . ?
O3W H3WB 0.8501 . ?
C5 C4 1.381(12) . ?
C6 H6 0.9300 . ?
C6 C7 1.361(12) . ?
C4 H4A 0.9300 . ?
C7 H7 0.9300 . ?
C1 H1A 0.9700 . ?
C1 H1B 0.9700 . ?
C1 C2 1.516(12) . ?
C2 C2 1.548(17) 2_767 ?
C2 H2A 0.9700 . ?
C2 H2B 0.9700 . ?
O1W H1WA 0.8501 . ?
O1W H1WB 0.8499 . ?

loop_
_geom_torsion_atom_site_label_1
_geom_torsion_atom_site_label_2
_geom_torsion_atom_site_label_3
_geom_torsion_atom_site_label_4
_geom_torsion
_geom_torsion_site_symmetry_1
_geom_torsion_site_symmetry_2
_geom_torsion_site_symmetry_3
_geom_torsion_site_symmetry_4
_geom_torsion_publ_flag
Mo1 Mo5 O5 Mo2 -75.9(3) . . . 2_666 ?
Mo5 Mo1 O15 Mo2 22.4(4) . . . . ?
Mo4 Mo5 O5 Mo2 75.9(4) . . . 2_666 ?
Cu1 O1 C8 N4 -173.5(6) . . . . ?
Cu1 O1 C8 C5 7.9(10) . . . . ?
Cu1 N1 C5 C8 -9.7(9) . . . . ?
Cu1 N1 C5 C4 168.0(7) . . . . ?
Cu1 N1 C6 C7 -165.8(7) . . . . ?
O7 Mo1 O15 Mo2 95.1(3) 2_666 . . . ?
O7 Mo5 O5 Mo2 75.3(3) . . . 2_666 ?
O14 Mo1 O15 Mo2 55.1(6) . . . . ?
O14 Mo5 O5 Mo2 -76.7(3) . . . 2_666 ?
O1 C8 C5 N1 1.5(12) . . . . ?
O1 C8 C5 C4 -175.9(9) . . . . ?
O13 Mo1 O15 Mo2 22.5(3) . . . . ?
O13 Mo5 O5 Mo2 -0.4(3) 2_666 . . 2_666 ?
O13 Mo5 O5 Mo2 0.9(8) . . . 2_666 ?
O6 Mo5 O5 Mo2 179.4(3) . . . 2_666 ?
O12 Mo1 O15 Mo2 -69.1(4) . . . . ?
N4 C8 C5 N1 -177.0(8) . . . . ?
N4 C8 C5 C4 5.5(14) . . . . ?
N4 C1 C2 C2 65.1(13) . . . 2_767 ?
O9 Mo1 O15 Mo2 -177.3(3) . . . . ?
N1 C5 C4 N3 0.7(14) . . . . ?
N1 C6 C7 N3 -1.9(15) . . . . ?
C8 N4 C1 C2 -96.8(10) . . . . ?
C8 C5 C4 N3 178.1(9) . . . . ?
C5 N1 C6 C7 3.9(14) . . . . ?
C6 N1 C5 C8 179.0(8) . . . . ?
C6 N1 C5 C4 -3.3(13) . . . . ?
C4 N3 C7 C6 -0.6(14) . . . . ?
C7 N3 C4 C5 1.2(13) . . . . ?
C1 N4 C8 O1 0.6(13) . . . . ?
C1 N4 C8 C5 179.2(8) . . . . ?
